data_4329586
loop_
_publ_author_name
'Scott R. Daly'
'Do Young Kim'
'Gregory S. Girolami'

_publ_contact_author_address
;Department of Chemistry, Box 4-6
University of Illinois at Urbana-Champaign
600 South Mathews
Urbana, IL 61801
;
_publ_contact_author_email girolami@scs.illinois.edu
_publ_contact_author_fax '(217) 333-2685'
_publ_contact_author_name 'Gregory S. Girolami'
_publ_contact_author_phone '(217) 333-2729'
_publ_section_title
;
 Lanthanide N,N-Dimethylaminodiboranates as a New Class of Highly Volatile
 Chemical Vapor Deposition Precursors
;
_journal_name_full 'Inorganic Chemistry'
_journal_page_first 7050
_journal_page_last 7065
_journal_paper_doi 10.1021/ic201852j
_journal_volume 51
_journal_year 2012
_chemical_formula_sum 'C26 H100 B16 La4 N8 O4'
_chemical_formula_weight 1317.74
_chemical_name_systematic
; 
 ? 
;
_space_group_IT_number 118
_symmetry_cell_setting tetragonal
_symmetry_space_group_name_Hall 'P -4 -2n'
_symmetry_space_group_name_H-M 'P -4 n 2'
_atom_sites_solution_hydrogens geom
_atom_sites_solution_primary direct
_atom_sites_solution_secondary difmap
_audit_creation_method SHELXL-97
_cell_angle_alpha 90.00
_cell_angle_beta 90.00
_cell_angle_gamma 90.00
_cell_formula_units_Z 2
_cell_length_a 15.213(2)
_cell_length_b 15.213(2)
_cell_length_c 14.092(3)
_cell_measurement_temperature 193(2)
_cell_volume 3261.4(9)
_computing_structure_refinement 'SHELXL-97 (Sheldrick, 1997)'
_computing_structure_solution 'SHELXS-97 (Sheldrick, 1990)'
_diffrn_ambient_temperature 193(2)
_diffrn_measured_fraction_theta_full 0.999
_diffrn_measured_fraction_theta_max 0.999
_diffrn_radiation_monochromator graphite
_diffrn_radiation_source 'fine-focus sealed tube'
_diffrn_radiation_type MoK\a
_diffrn_radiation_wavelength 0.71073
_diffrn_reflns_av_R_equivalents 0.0937
_diffrn_reflns_av_sigmaI/netI 0.1003
_diffrn_reflns_limit_h_max 18
_diffrn_reflns_limit_h_min -18
_diffrn_reflns_limit_k_max 18
_diffrn_reflns_limit_k_min -18
_diffrn_reflns_limit_l_max 16
_diffrn_reflns_limit_l_min -16
_diffrn_reflns_number 32114
_diffrn_reflns_theta_full 25.34
_diffrn_reflns_theta_max 25.34
_diffrn_reflns_theta_min 1.89
_exptl_absorpt_coefficient_mu 2.597
_exptl_crystal_density_diffrn 1.342
_exptl_crystal_F_000 1304
_refine_diff_density_max 0.546
_refine_diff_density_min -0.368
_refine_diff_density_rms 0.070
_refine_ls_abs_structure_details 'Flack H D (1983), Acta Cryst. A39, 876-881'
_refine_ls_abs_structure_Flack -0.018(19)
_refine_ls_extinction_method none
_refine_ls_goodness_of_fit_ref 0.742
_refine_ls_hydrogen_treatment mixed
_refine_ls_matrix_type full
_refine_ls_number_parameters 144
_refine_ls_number_reflns 2999
_refine_ls_number_restraints 2
_refine_ls_restrained_S_all 0.742
_refine_ls_R_factor_all 0.0401
_refine_ls_R_factor_gt 0.0234
_refine_ls_shift/su_max 0.001
_refine_ls_shift/su_mean 0.000
_refine_ls_structure_factor_coef Fsqd
_refine_ls_weighting_details 'calc w=1/[\s^2^(Fo^2^)+(0.0109P)^2^+0.0000P] where P=(Fo^2^+2Fc^2^)/3'
_refine_ls_weighting_scheme calc
_refine_ls_wR_factor_gt 0.0382
_refine_ls_wR_factor_ref 0.0391
_reflns_number_gt 2079
_reflns_number_total 2999
_reflns_threshold_expression >2sigma(I)
_cod_data_source_file ic201852j_si_002_10.cif
_cod_data_source_block f80a_face
_cod_original_cell_volume 3261.4(10)
_cod_original_sg_symbol_H-M 'I -4'
_cod_database_code 4329586

loop_
_symmetry_equiv_pos_as_xyz
'x, y, z'
'-x, -y, z'
'y, -x, -z'
'-y, x, -z'
'x+1/2, -y+1/2, z+1/2'
'-x+1/2, y+1/2, z+1/2'
'y+1/2, x+1/2, -z+1/2'
'-y+1/2, -x+1/2, -z+1/2'

loop_
_atom_site_label
_atom_site_type_symbol
_atom_site_fract_x
_atom_site_fract_y
_atom_site_fract_z
_atom_site_U_iso_or_equiv
_atom_site_adp_type
_atom_site_occupancy
_atom_site_symmetry_multiplicity
_atom_site_calc_flag
_atom_site_refinement_flags
_atom_site_disorder_assembly
_atom_site_disorder_group
La1 La 0.368784(17) 0.460648(18) 0.09474(2) 0.02459(8) Uani 1 1 d . . .
N1 N 0.1717(3) 0.5751(3) 0.0156(3) 0.0328(12) Uani 1 1 d . . .
B1 B 0.2619(4) 0.6224(4) 0.0266(4) 0.0323(17) Uani 1 1 d . . .
H11 H 0.2519 0.6968 0.0170 0.039 Uiso 1 1 d R . .
H12 H 0.3101 0.5971 -0.0300 0.039 Uiso 1 1 d R . .
H13 H 0.2901 0.6089 0.1009 0.039 Uiso 1 1 d R . .
B2 B 0.1825(4) 0.4743(4) 0.0356(4) 0.0335(18) Uani 1 1 d . . .
H21 H 0.2054 0.4620 0.1122 0.040 Uiso 1 1 d R . .
H22 H 0.2334 0.4460 -0.0164 0.040 Uiso 1 1 d R . .
H23 H 0.1158 0.4405 0.0236 0.040 Uiso 1 1 d R . .
C1 C 0.1392(3) 0.5903(3) -0.0837(4) 0.0523(16) Uani 1 1 d . . .
H1A H 0.0818 0.5619 -0.0918 0.078 Uiso 1 1 calc R . .
H1B H 0.1811 0.5653 -0.1291 0.078 Uiso 1 1 calc R . .
H1C H 0.1334 0.6536 -0.0951 0.078 Uiso 1 1 calc R . .
C2 C 0.1084(3) 0.6125(3) 0.0819(4) 0.0543(18) Uani 1 1 d . . .
H2A H 0.1004 0.6751 0.0680 0.082 Uiso 1 1 calc R . .
H2B H 0.1303 0.6056 0.1469 0.082 Uiso 1 1 calc R . .
H2C H 0.0520 0.5820 0.0754 0.082 Uiso 1 1 calc R . .
N2 N 0.3427(3) 0.4044(3) 0.3359(3) 0.0287(12) Uani 1 1 d . . .
B3 B 0.3537(4) 0.3364(4) 0.2518(5) 0.0386(19) Uani 1 1 d . . .
H31 H 0.4204 0.3477 0.2155 0.046 Uiso 1 1 d R . .
H32 H 0.2981 0.3460 0.1975 0.046 Uiso 1 1 d R . .
H33 H 0.3509 0.2660 0.2815 0.046 Uiso 1 1 d R . .
B4 B 0.3476(4) 0.5020(4) 0.2994(4) 0.0346(19) Uani 1 1 d . . .
H41 H 0.3366 0.5494 0.3618 0.042 Uiso 1 1 d R . .
H42 H 0.2943 0.5133 0.2429 0.042 Uiso 1 1 d R . .
H43 H 0.4158 0.5145 0.2667 0.042 Uiso 1 1 d R . .
C3 C 0.2561(3) 0.3901(3) 0.3800(3) 0.0416(18) Uani 1 1 d . . .
H3A H 0.2536 0.3306 0.4066 0.062 Uiso 1 1 calc R . .
H3B H 0.2100 0.3969 0.3320 0.062 Uiso 1 1 calc R . .
H3C H 0.2471 0.4332 0.4307 0.062 Uiso 1 1 calc R . .
C4 C 0.4124(3) 0.3904(3) 0.4078(4) 0.0452(15) Uani 1 1 d . . .
H4A H 0.4052 0.4329 0.4594 0.068 Uiso 1 1 calc R . .
H4B H 0.4701 0.3984 0.3782 0.068 Uiso 1 1 calc R . .
H4C H 0.4078 0.3306 0.4332 0.068 Uiso 1 1 calc R . .
O1 O 0.4702(2) 0.5841(2) 0.0762(2) 0.0239(8) Uani 1 1 d D . .
H1 H 0.456(3) 0.6272(19) 0.121(2) 0.027(13) Uiso 1 1 d D . .
C11 C 0.2787(5) 0.7787(5) 0.2500 0.090(4) Uani 1 2 d S A .
C12 C 0.3774(4) 0.7566(4) 0.2491(5) 0.069(2) Uani 1 1 d D . .
C13A C 0.4230(7) 0.7918(10) 0.3318(9) 0.127(6) Uani 0.83(2) 1 d PD A 1
C13B C 0.407(4) 0.8429(18) 0.281(5) 0.127(6) Uani 0.17(2) 1 d PD A 2

loop_
_atom_site_aniso_label
_atom_site_aniso_U_11
_atom_site_aniso_U_22
_atom_site_aniso_U_33
_atom_site_aniso_U_23
_atom_site_aniso_U_13
_atom_site_aniso_U_12
La1 0.02436(16) 0.02708(17) 0.02232(13) 0.0017(2) 0.0021(2) -0.00001(17)
N1 0.026(3) 0.042(3) 0.030(3) 0.001(2) -0.001(2) 0.003(2)
B1 0.026(4) 0.029(4) 0.042(4) -0.003(3) 0.002(3) 0.000(3)
B2 0.025(4) 0.034(5) 0.041(4) 0.005(4) -0.004(3) -0.005(4)
C1 0.042(4) 0.053(4) 0.062(4) 0.016(4) -0.013(5) 0.000(3)
C2 0.031(4) 0.059(4) 0.073(5) -0.004(5) 0.010(4) 0.011(3)
N2 0.029(3) 0.036(3) 0.021(3) 0.005(2) 0.002(2) -0.006(2)
B3 0.049(5) 0.030(4) 0.037(4) 0.000(3) 0.006(4) -0.006(4)
B4 0.048(5) 0.032(4) 0.024(4) 0.003(3) 0.002(4) -0.001(3)
C3 0.053(4) 0.047(4) 0.024(4) 0.007(3) 0.013(3) -0.006(3)
C4 0.056(3) 0.051(4) 0.029(3) 0.008(4) -0.002(4) 0.003(3)
O1 0.031(2) 0.031(2) 0.010(2) -0.0060(16) -0.0051(17) 0.0080(18)
C11 0.069(5) 0.069(5) 0.130(10) -0.014(5) 0.014(5) 0.025(7)
C12 0.093(6) 0.062(5) 0.053(5) -0.011(4) -0.006(5) 0.004(5)
C13A 0.125(9) 0.149(12) 0.108(10) -0.064(9) -0.062(7) 0.087(8)
C13B 0.125(9) 0.149(12) 0.108(10) -0.064(9) -0.062(7) 0.087(8)

loop_
_atom_type_symbol
_atom_type_description
_atom_type_scat_dispersion_real
_atom_type_scat_dispersion_imag
_atom_type_scat_source
C C 0.0033 0.0016 'International Tables Vol C Tables 4.2.6.8 and 6.1.1.4'
H H 0.0000 0.0000 'International Tables Vol C Tables 4.2.6.8 and 6.1.1.4'
B B 0.0013 0.0007 'International Tables Vol C Tables 4.2.6.8 and 6.1.1.4'
N N 0.0061 0.0033 'International Tables Vol C Tables 4.2.6.8 and 6.1.1.4'
La La -0.2871 2.4523 'International Tables Vol C Tables 4.2.6.8 and 6.1.1.4'
O O 0.0106 0.0060 'International Tables Vol C Tables 4.2.6.8 and 6.1.1.4'

loop_
_geom_angle_atom_site_label_1
_geom_angle_atom_site_label_2
_geom_angle_atom_site_label_3
_geom_angle
_geom_angle_site_symmetry_1
_geom_angle_site_symmetry_3
O1 La1 O1 70.94(12) . 4_655
O1 La1 O1 65.69(11) . 2_665
O1 La1 O1 69.17(11) 4_655 2_665
O1 La1 B3 128.91(14) . .
O1 La1 B3 141.74(14) 4_655 .
O1 La1 B3 88.90(14) 2_665 .
O1 La1 B2 121.34(13) . .
O1 La1 B2 89.97(14) 4_655 .
O1 La1 B2 155.13(14) 2_665 .
B3 La1 B2 100.56(16) . .
O1 La1 B4 90.55(13) . .
O1 La1 B4 161.44(13) 4_655 .
O1 La1 B4 105.04(14) 2_665 .
B3 La1 B4 52.57(16) . .
B2 La1 B4 98.90(18) . .
O1 La1 B1 71.84(13) . .
O1 La1 B1 78.89(13) 4_655 .
O1 La1 B1 132.99(13) 2_665 .
B3 La1 B1 134.99(17) . .
B2 La1 B1 49.88(15) . .
B4 La1 B1 94.36(15) . .
O1 La1 La1 37.36(6) . 3_565
O1 La1 La1 38.72(7) 4_655 3_565
O1 La1 La1 76.59(7) 2_665 3_565
B3 La1 La1 163.55(12) . 3_565
B2 La1 La1 95.83(11) . 3_565
B4 La1 La1 123.51(11) . 3_565
B1 La1 La1 57.23(11) . 3_565
O1 La1 La1 77.66(7) . 4_655
O1 La1 La1 36.10(8) 4_655 4_655
O1 La1 La1 38.04(6) 2_665 4_655
B3 La1 La1 109.44(13) . 4_655
B2 La1 La1 117.40(12) . 4_655
B4 La1 La1 142.87(13) . 4_655
B1 La1 La1 114.39(11) . 4_655
La1 La1 La1 63.207(12) 3_565 4_655
O1 La1 La1 34.38(7) . 2_665
O1 La1 La1 73.17(7) 4_655 2_665
O1 La1 La1 32.68(7) 2_665 2_665
B3 La1 La1 105.16(12) . 2_665
B2 La1 La1 153.71(11) . 2_665
B4 La1 La1 92.46(12) . 2_665
B1 La1 La1 105.91(11) . 2_665
La1 La1 La1 58.396(6) 3_565 2_665
La1 La1 La1 58.397(6) 4_655 2_665
O1 La1 H13 67.7 . .
O1 La1 H13 96.6 4_655 .
O1 La1 H13 133.4 2_665 .
B3 La1 H13 120.6 . .
B2 La1 H13 59.9 . .
B4 La1 H13 74.3 . .
B1 La1 H13 20.7 . .
La1 La1 H13 67.1 3_565 .
La1 La1 H13 129.7 4_655 .
La1 La1 H13 101.3 2_665 .
O1 La1 H21 129.2 . .
O1 La1 H21 112.2 4_655 .
O1 La1 H21 165.0 2_665 .
B3 La1 H21 81.5 . .
B2 La1 H21 22.3 . .
B4 La1 H21 78.1 . .
B1 La1 H21 60.2 . .
La1 La1 H21 114.2 3_565 .
La1 La1 H21 135.9 4_655 .
La1 La1 H21 161.9 2_665 .
H13 La1 H21 61.5 . .
O1 La1 H22 120.1 . .
O1 La1 H22 69.8 4_655 .
O1 La1 H22 132.5 2_665 .
B3 La1 H22 109.8 . .
B2 La1 H22 22.7 . .
B4 La1 H22 121.2 . .
B1 La1 H22 57.7 . .
La1 La1 H22 86.0 3_565 .
La1 La1 H22 94.7 4_655 .
La1 La1 H22 141.7 2_665 .
H13 La1 H22 74.0 . .
H21 La1 H22 43.2 . .
O1 La1 H31 113.3 . .
O1 La1 H31 126.3 4_655 .
O1 La1 H31 66.0 2_665 .
B3 La1 H31 23.0 . .
B2 La1 H31 122.1 . .
B4 La1 H31 61.7 . .
B1 La1 H31 154.8 . .
La1 La1 H31 141.4 3_565 .
La1 La1 H31 90.6 4_655 .
La1 La1 H31 84.2 2_665 .
H13 La1 H31 135.9 . .
H21 La1 H31 104.3 . .
H22 La1 H31 126.2 . .
O1 La1 H32 150.0 . .
O1 La1 H32 135.6 4_655 .
O1 La1 H32 106.6 2_665 .
B3 La1 H32 22.9 . .
B2 La1 H32 78.5 . .
B4 La1 H32 62.6 . .
B1 La1 H32 120.4 . .
La1 La1 H32 172.6 3_565 .
La1 La1 H32 115.0 4_655 .
La1 La1 H32 127.6 2_665 .
H13 La1 H32 113.2 . .
H21 La1 H32 61.5 . .
H22 La1 H32 87.0 . .
H31 La1 H32 43.6 . .
O1 La1 H42 97.4 . .
O1 La1 H42 155.1 4_655 .
O1 La1 H42 127.1 2_665 .
B3 La1 H42 62.6 . .
B2 La1 H42 77.3 . .
B4 La1 H42 22.2 . .
B1 La1 H42 76.6 . .
La1 La1 H42 120.6 3_565 .
La1 La1 H42 165.1 4_655 .
La1 La1 H42 109.9 2_665 .
H13 La1 H42 58.5 . .
H21 La1 H42 57.7 . .
H22 La1 H42 99.9 . .
H31 La1 H42 78.3 . .
H32 La1 H42 63.1 . .
O1 La1 H43 72.0 . .
O1 La1 H43 141.1 4_655 .
O1 La1 H43 85.3 2_665 .
B3 La1 H43 61.9 . .
B2 La1 H43 119.5 . .
B4 La1 H43 22.7 . .
B1 La1 H43 100.3 . .
La1 La1 H43 108.5 3_565 .
La1 La1 H43 123.1 4_655 .
La1 La1 H43 69.7 2_665 .
H13 La1 H43 79.8 . .
H21 La1 H43 100.1 . .
H22 La1 H43 142.2 . .
H31 La1 H43 61.0 . .
H32 La1 H43 78.7 . .
H42 La1 H43 42.5 . .
C2 N1 C1 108.7(4) . .
C2 N1 B1 109.7(4) . .
C1 N1 B1 108.2(4) . .
C2 N1 B2 109.6(4) . .
C1 N1 B2 110.6(4) . .
B1 N1 B2 110.0(4) . .
N1 B1 La1 97.2(3) . .
N1 B1 H11 109.0 . .
La1 B1 H11 152.5 . .
N1 B1 H12 109.7 . .
La1 B1 H12 67.3 . .
H11 B1 H12 109.5 . .
N1 B1 H13 109.7 . .
La1 B1 H13 51.7 . .
H11 B1 H13 109.5 . .
H12 B1 H13 109.5 . .
N1 B2 La1 102.7(3) . .
N1 B2 H21 111.1 . .
La1 B2 H21 55.5 . .
N1 B2 H22 108.8 . .
La1 B2 H22 60.5 . .
H21 B2 H22 109.5 . .
N1 B2 H23 108.6 . .
La1 B2 H23 148.7 . .
H21 B2 H23 109.5 . .
H22 B2 H23 109.5 . .
N1 C1 H1A 109.5 . .
N1 C1 H1B 109.5 . .
H1A C1 H1B 109.5 . .
N1 C1 H1C 109.5 . .
H1A C1 H1C 109.5 . .
H1B C1 H1C 109.5 . .
N1 C2 H2A 109.5 . .
N1 C2 H2B 109.5 . .
H2A C2 H2B 109.5 . .
N1 C2 H2C 109.5 . .
H2A C2 H2C 109.5 . .
H2B C2 H2C 109.5 . .
C3 N2 C4 109.3(4) . .
C3 N2 B4 108.7(4) . .
C4 N2 B4 109.0(4) . .
C3 N2 B3 108.3(4) . .
C4 N2 B3 110.0(4) . .
B4 N2 B3 111.5(4) . .
N2 B3 La1 98.8(3) . .
N2 B3 H31 109.2 . .
La1 B3 H31 59.7 . .
N2 B3 H32 109.8 . .
La1 B3 H32 58.1 . .
H31 B3 H32 109.5 . .
N2 B3 H33 109.5 . .
La1 B3 H33 151.7 . .
H31 B3 H33 109.5 . .
H32 B3 H33 109.5 . .
N2 B4 La1 97.1(3) . .
N2 B4 H41 109.6 . .
La1 B4 H41 153.1 . .
N2 B4 H42 109.5 . .
La1 B4 H42 55.6 . .
H41 B4 H42 109.5 . .
N2 B4 H43 109.3 . .
La1 B4 H43 63.2 . .
H41 B4 H43 109.5 . .
H42 B4 H43 109.5 . .
N2 C3 H3A 109.5 . .
N2 C3 H3B 109.5 . .
H3A C3 H3B 109.5 . .
N2 C3 H3C 109.5 . .
H3A C3 H3C 109.5 . .
H3B C3 H3C 109.5 . .
N2 C4 H4A 109.5 . .
N2 C4 H4B 109.5 . .
H4A C4 H4B 109.5 . .
N2 C4 H4C 109.5 . .
H4A C4 H4C 109.5 . .
H4B C4 H4C 109.5 . .
La1 O1 La1 106.54(11) . 3_565
La1 O1 La1 112.94(11) . 2_665
La1 O1 La1 103.24(11) 3_565 2_665
La1 O1 H1 109(3) . .
La1 O1 H1 116(2) 3_565 .
La1 O1 H1 110(3) 2_665 .
C12 C11 C12 115.3(8) . 7_455
C13A C12 C13B 44(2) . .
C13A C12 C11 112.2(6) . .
C13B C12 C11 96(2) . .
C12 C13B C13B 101(3) . 7_455

loop_
_geom_bond_atom_site_label_1
_geom_bond_atom_site_label_2
_geom_bond_distance
_geom_bond_site_symmetry_2
La1 O1 2.444(3) .
La1 O1 2.518(3) 4_655
La1 O1 2.556(3) 2_665
La1 B3 2.920(6) .
La1 B2 2.962(6) .
La1 B4 2.970(6) .
La1 B1 3.103(6) .
La1 La1 3.9769(7) 3_565
La1 La1 3.9769(7) 4_655
La1 La1 4.1681(8) 2_665
La1 H13 2.5546 .
La1 H21 2.4983 .
La1 H22 2.5972 .
La1 H31 2.5417 .
La1 H32 2.5097 .
La1 H42 2.5065 .
La1 H43 2.6565 .
N1 C2 1.457(6) .
N1 C1 1.502(6) .
N1 B1 1.557(6) .
N1 B2 1.568(7) .
B1 H11 1.1501 .
B1 H12 1.1501 .
B1 H13 1.1501 .
B2 H21 1.1501 .
B2 H22 1.1501 .
B2 H23 1.1501 .
C1 H1A 0.9800 .
C1 H1B 0.9800 .
C1 H1C 0.9800 .
C2 H2A 0.9800 .
C2 H2B 0.9800 .
C2 H2C 0.9800 .
N2 C3 1.472(5) .
N2 C4 1.481(6) .
N2 B4 1.573(6) .
N2 B3 1.583(7) .
B3 H31 1.1500 .
B3 H32 1.1500 .
B3 H33 1.1501 .
B4 H41 1.1501 .
B4 H42 1.1501 .
B4 H43 1.1500 .
C3 H3A 0.9800 .
C3 H3B 0.9800 .
C3 H3C 0.9800 .
C4 H4A 0.9800 .
C4 H4B 0.9800 .
C4 H4C 0.9800 .
O1 La1 2.518(3) 3_565
O1 La1 2.556(3) 2_665
O1 H1 0.935(10) .
C11 C12 1.538(8) .
C11 C12 1.538(8) 7_455
C12 C13A 1.458(9) .
C12 C13B 1.459(13) .
C13B C13B 1.63(12) 7_455
